data_7153001
loop_
_publ_author_name
'Jennings, W. Brian'
'O'Connell, Niamh'
'Malone, John F.'
'Boyd, Derek R.'

_publ_section_title
;
 An evaluation of substituent effects on aromatic edge-to-face
 interactions and CF-\p versus CH-\p interactions using an imino torsion
 balance model.
;
_journal_issue 32
_journal_name_full 'Organic &amp; biomolecular chemistry'
_journal_page_first 5278
_journal_page_last 5291
_journal_paper_doi 10.1039/c3ob40535d
_journal_volume 11
_journal_year 2013
_chemical_formula_moiety 'C25 H27 N'
_chemical_formula_sum 'C25 H27 N'
_chemical_formula_weight 341.48
_chemical_name_systematic
;
?
;
_space_group_IT_number 19
_symmetry_cell_setting orthorhombic
_symmetry_space_group_name_Hall 'P 2ac 2ab'
_symmetry_space_group_name_H-M 'P 21 21 21'
_atom_sites_solution_hydrogens difmap
_atom_sites_solution_primary direct
_atom_sites_solution_secondary difmap
_audit_creation_method SHELXL-97
_cell_angle_alpha 90.00
_cell_angle_beta 90.00
_cell_angle_gamma 90.00
_cell_formula_units_Z 8
_cell_length_a 8.1508(5)
_cell_length_b 17.5996(11)
_cell_length_c 28.8453(18)
_cell_measurement_reflns_used 8209
_cell_measurement_temperature 293(2)
_cell_measurement_theta_max 22.89
_cell_measurement_theta_min 2.41
_cell_volume 4137.9(4)
_computing_cell_refinement 'Bruker SAINT'
_computing_data_collection 'Bruker SMART'
_computing_data_reduction 'Brukar SHELXTL'
_computing_molecular_graphics 'Bruker SHELXTL'
_computing_publication_material 'SHELXL-97 (Sheldrick, 1997)'
_computing_structure_refinement 'SHELXL-97 (Sheldrick, 1997)'
_computing_structure_solution 'SHELXS-97 (Sheldrick, 1990)'
_diffrn_ambient_temperature 293(2)
_diffrn_measured_fraction_theta_full 0.969
_diffrn_measured_fraction_theta_max 0.969
_diffrn_measurement_device_type 'Bruker SMART CCD area detector'
_diffrn_measurement_method 'phi and omega scan'
_diffrn_radiation_monochromator graphite
_diffrn_radiation_source 'fine-focus sealed tube'
_diffrn_radiation_type MoK\a
_diffrn_radiation_wavelength 0.71073
_diffrn_reflns_av_R_equivalents 0.0462
_diffrn_reflns_av_sigmaI/netI 0.0446
_diffrn_reflns_limit_h_max 10
_diffrn_reflns_limit_h_min -10
_diffrn_reflns_limit_k_max 22
_diffrn_reflns_limit_k_min -23
_diffrn_reflns_limit_l_max 37
_diffrn_reflns_limit_l_min -38
_diffrn_reflns_number 48283
_diffrn_reflns_theta_full 28.30
_diffrn_reflns_theta_max 28.30
_diffrn_reflns_theta_min 1.36
_exptl_absorpt_coefficient_mu 0.063
_exptl_absorpt_correction_T_max 0.9827
_exptl_absorpt_correction_T_min 0.9605
_exptl_absorpt_correction_type empirical
_exptl_absorpt_process_details 'Bruker SADABS'
_exptl_crystal_colour colourless
_exptl_crystal_density_diffrn 1.096
_exptl_crystal_density_method 'not measured'
_exptl_crystal_description prisms
_exptl_crystal_F_000 1472
_exptl_crystal_size_max 0.50
_exptl_crystal_size_mid 0.35
_exptl_crystal_size_min 0.30
_refine_diff_density_max 0.141
_refine_diff_density_min -0.113
_refine_diff_density_rms 0.029
_refine_ls_abs_structure_details 'Flack H D (1983), Acta Cryst. A39, 876-881'
_refine_ls_abs_structure_Flack 4(4)
_refine_ls_extinction_method none
_refine_ls_goodness_of_fit_ref 1.009
_refine_ls_hydrogen_treatment constr
_refine_ls_matrix_type full
_refine_ls_number_parameters 475
_refine_ls_number_reflns 9725
_refine_ls_number_restraints 0
_refine_ls_restrained_S_all 1.009
_refine_ls_R_factor_all 0.1132
_refine_ls_R_factor_gt 0.0541
_refine_ls_shift/su_max 0.000
_refine_ls_shift/su_mean 0.000
_refine_ls_structure_factor_coef Fsqd
_refine_ls_weighting_details 'calc w=1/[\s^2^(Fo^2^)+(0.0514P)^2^+0.5737P] where P=(Fo^2^+2Fc^2^)/3'
_refine_ls_weighting_scheme calc
_refine_ls_wR_factor_gt 0.1127
_refine_ls_wR_factor_ref 0.1371
_reflns_number_gt 5544
_reflns_number_total 9725
_reflns_threshold_expression >2sigma(I)
_cod_data_source_file c3ob40535d.txt
_cod_data_source_block imine_1
_cod_original_sg_symbol_H-M P2(1)2(1)2(1)
_cod_database_code 7153001

loop_
_symmetry_equiv_pos_as_xyz
'x, y, z'
'-x+1/2, -y, z+1/2'
'-x, y+1/2, -z+1/2'
'x+1/2, -y+1/2, -z'

loop_
_atom_site_label
_atom_site_type_symbol
_atom_site_fract_x
_atom_site_fract_y
_atom_site_fract_z
_atom_site_U_iso_or_equiv
_atom_site_adp_type
_atom_site_occupancy
_atom_site_symmetry_multiplicity
_atom_site_calc_flag
_atom_site_refinement_flags
C1A C 0.5659(3) 0.27519(11) 0.22633(7) 0.0464(5) Uani 1 1 d .
C2A C 0.6668(2) 0.26335(12) 0.26907(7) 0.0462(5) Uani 1 1 d .
C3A C 0.6919(3) 0.19176(14) 0.28743(8) 0.0595(6) Uani 1 1 d .
H3A H 0.6502 0.1494 0.2722 0.071 Uiso 1 1 calc R
C4A C 0.7783(4) 0.18249(18) 0.32818(10) 0.0787(8) Uani 1 1 d .
H4A H 0.7942 0.1339 0.3401 0.094 Uiso 1 1 calc R
C5A C 0.8405(3) 0.2436(2) 0.35111(9) 0.0798(8) Uani 1 1 d .
H5A H 0.8977 0.2368 0.3787 0.096 Uiso 1 1 calc R
C6A C 0.8188(3) 0.31539(18) 0.33347(9) 0.0725(7) Uani 1 1 d .
H6A H 0.8612 0.3573 0.3490 0.087 Uiso 1 1 calc R
C7A C 0.7337(3) 0.32504(14) 0.29249(8) 0.0574(6) Uani 1 1 d .
H7A H 0.7210 0.3736 0.2804 0.069 Uiso 1 1 calc R
C8A C 0.6532(3) 0.27038(14) 0.17945(8) 0.0609(6) Uani 1 1 d .
C9A C 0.7107(5) 0.18878(16) 0.17212(10) 0.1036(12) Uani 1 1 d .
H9A1 H 0.7577 0.1839 0.1417 0.155 Uiso 1 1 calc R
H9A2 H 0.6190 0.1549 0.1750 0.155 Uiso 1 1 calc R
H9A3 H 0.7917 0.1762 0.1950 0.155 Uiso 1 1 calc R
C10A C 0.8041(4) 0.32184(18) 0.17934(10) 0.0921(10) Uani 1 1 d .
H10A H 0.8775 0.3065 0.2036 0.138 Uiso 1 1 calc R
H10B H 0.7707 0.3735 0.1844 0.138 Uiso 1 1 calc R
H10C H 0.8588 0.3179 0.1500 0.138 Uiso 1 1 calc R
C11A C 0.5382(5) 0.2934(2) 0.14048(9) 0.1237(14) Uani 1 1 d .
H11A H 0.5013 0.3445 0.1454 0.186 Uiso 1 1 calc R
H11B H 0.4454 0.2598 0.1400 0.186 Uiso 1 1 calc R
H11C H 0.5951 0.2903 0.1114 0.186 Uiso 1 1 calc R
N1A N 0.4131(2) 0.28888(10) 0.22716(6) 0.0523(4) Uani 1 1 d .
C12A C 0.3222(3) 0.29059(13) 0.27086(8) 0.0552(6) Uani 1 1 d .
H12A H 0.3979 0.2808 0.2966 0.066 Uiso 1 1 calc R
C13A C 0.2425(3) 0.36749(13) 0.27757(8) 0.0549(6) Uani 1 1 d .
C14A C 0.1568(3) 0.40289(15) 0.24219(9) 0.0698(7) Uani 1 1 d .
H14A H 0.1524 0.3807 0.2130 0.084 Uiso 1 1 calc R
C15A C 0.0778(4) 0.47122(17) 0.25028(12) 0.0845(8) Uani 1 1 d .
H15A H 0.0183 0.4940 0.2265 0.101 Uiso 1 1 calc R
C16A C 0.0861(4) 0.50536(17) 0.29223(13) 0.0894(9) Uani 1 1 d .
H16A H 0.0330 0.5514 0.2973 0.107 Uiso 1 1 calc R
C17A C 0.1730(4) 0.47163(18) 0.32702(12) 0.0957(9) Uani 1 1 d .
H17A H 0.1803 0.4951 0.3558 0.115 Uiso 1 1 calc R
C18A C 0.2498(3) 0.40314(16) 0.31974(10) 0.0751(8) Uani 1 1 d .
H18A H 0.3077 0.3806 0.3439 0.090 Uiso 1 1 calc R
C19A C 0.1932(3) 0.22633(15) 0.26874(11) 0.0774(8) Uani 1 1 d .
H19A H 0.1139 0.2337 0.2934 0.093 Uiso 1 1 calc R
H19B H 0.1351 0.2293 0.2395 0.093 Uiso 1 1 calc R
C20A C 0.2684(3) 0.14877(15) 0.27344(11) 0.0679(7) Uani 1 1 d .
C21A C 0.3228(3) 0.10783(16) 0.23550(10) 0.0762(8) Uani 1 1 d .
H21A H 0.3034 0.1264 0.2058 0.091 Uiso 1 1 calc R
C22A C 0.4049(4) 0.04027(17) 0.24089(13) 0.0871(9) Uani 1 1 d .
H22A H 0.4425 0.0145 0.2148 0.105 Uiso 1 1 calc R
C23A C 0.4319(4) 0.01059(16) 0.28364(14) 0.0905(9) Uani 1 1 d .
H23A H 0.4871 -0.0353 0.2869 0.109 Uiso 1 1 calc R
C24A C 0.3766(4) 0.04937(17) 0.32208(12) 0.0927(10) Uani 1 1 d .
H24A H 0.3934 0.0295 0.3516 0.111 Uiso 1 1 calc R
C25A C 0.2962(4) 0.11786(16) 0.31670(11) 0.0845(9) Uani 1 1 d .
H25A H 0.2598 0.1438 0.3429 0.101 Uiso 1 1 calc R
C1B C 0.1680(3) 0.47984(11) 0.02105(7) 0.0437(5) Uani 1 1 d .
C2B C 0.0723(2) 0.49269(12) -0.02260(7) 0.0448(5) Uani 1 1 d .
C3B C 0.0425(3) 0.56504(14) -0.03968(8) 0.0558(6) Uani 1 1 d .
H3B H 0.0816 0.6070 -0.0235 0.067 Uiso 1 1 calc R
C4B C -0.0444(3) 0.57572(17) -0.08025(9) 0.0699(7) Uani 1 1 d .
H4B H -0.0635 0.6246 -0.0912 0.084 Uiso 1 1 calc R
C5B C -0.1023(3) 0.5143(2) -0.10432(9) 0.0784(8) Uani 1 1 d .
H5B H -0.1613 0.5216 -0.1316 0.094 Uiso 1 1 calc R
C6B C -0.0735(3) 0.44215(18) -0.08839(9) 0.0767(8) Uani 1 1 d .
H6B H -0.1120 0.4005 -0.1050 0.092 Uiso 1 1 calc R
C7B C 0.0126(3) 0.43113(14) -0.04771(8) 0.0588(6) Uani 1 1 d .
H7B H 0.0309 0.3820 -0.0370 0.071 Uiso 1 1 calc R
C8B C 0.0739(3) 0.48466(13) 0.06700(7) 0.0556(6) Uani 1 1 d .
C9B C 0.0074(4) 0.56554(15) 0.07314(9) 0.0778(8) Uani 1 1 d .
H9B1 H 0.0960 0.6013 0.0705 0.117 Uiso 1 1 calc R
H9B2 H -0.0424 0.5702 0.1032 0.117 Uiso 1 1 calc R
H9B3 H -0.0729 0.5758 0.0496 0.117 Uiso 1 1 calc R
C10B C -0.0714(4) 0.43002(16) 0.06584(10) 0.0785(8) Uani 1 1 d .
H10D H -0.1403 0.4420 0.0399 0.118 Uiso 1 1 calc R
H10E H -0.1333 0.4349 0.0940 0.118 Uiso 1 1 calc R
H10F H -0.0319 0.3789 0.0629 0.118 Uiso 1 1 calc R
C11B C 0.1843(4) 0.46514(19) 0.10761(8) 0.0948(10) Uani 1 1 d .
H11D H 0.2257 0.4144 0.1039 0.142 Uiso 1 1 calc R
H11E H 0.1228 0.4684 0.1359 0.142 Uiso 1 1 calc R
H11F H 0.2743 0.5003 0.1087 0.142 Uiso 1 1 calc R
N1B N 0.3206(2) 0.46446(10) 0.02197(6) 0.0517(4) Uani 1 1 d .
C12B C 0.4174(3) 0.46464(12) -0.02062(8) 0.0524(5) Uani 1 1 d .
H12B H 0.3470 0.4764 -0.0472 0.063 Uiso 1 1 calc R
C13B C 0.5005(3) 0.38850(12) -0.02772(8) 0.0525(6) Uani 1 1 d .
C14B C 0.5729(3) 0.34964(13) 0.00857(9) 0.0640(6) Uani 1 1 d .
H14B H 0.5618 0.3681 0.0386 0.077 Uiso 1 1 calc R
C15B C 0.6612(3) 0.28407(14) 0.00103(12) 0.0769(8) Uani 1 1 d .
H15B H 0.7109 0.2593 0.0258 0.092 Uiso 1 1 calc R
C16B C 0.6759(4) 0.25543(15) -0.04279(12) 0.0812(8) Uani 1 1 d .
H16B H 0.7354 0.2111 -0.0479 0.097 Uiso 1 1 calc R
C17B C 0.6031(4) 0.29187(17) -0.07909(11) 0.0838(8) Uani 1 1 d .
H17B H 0.6117 0.2721 -0.1089 0.101 Uiso 1 1 calc R
C18B C 0.5161(3) 0.35868(15) -0.07151(9) 0.0703(7) Uani 1 1 d .
H18B H 0.4678 0.3835 -0.0965 0.084 Uiso 1 1 calc R
C19B C 0.5503(3) 0.52670(13) -0.01502(10) 0.0719(7) Uani 1 1 d .
H19C H 0.6154 0.5155 0.0123 0.086 Uiso 1 1 calc R
H19D H 0.6228 0.5252 -0.0417 0.086 Uiso 1 1 calc R
C20B C 0.4805(3) 0.60531(14) -0.01052(10) 0.0635(7) Uani 1 1 d .
C21B C 0.4571(4) 0.63785(16) 0.03216(11) 0.0879(9) Uani 1 1 d .
H21B H 0.4884 0.6115 0.0587 0.106 Uiso 1 1 calc R
C22B C 0.3877(5) 0.7091(2) 0.03646(15) 0.1136(13) Uani 1 1 d .
H22B H 0.3739 0.7305 0.0657 0.136 Uiso 1 1 calc R
C23B C 0.3400(5) 0.7478(2) -0.0015(2) 0.1158(14) Uani 1 1 d .
H23B H 0.2914 0.7954 0.0016 0.139 Uiso 1 1 calc R
C24B C 0.3627(4) 0.71769(19) -0.04397(15) 0.1035(11) Uani 1 1 d .
H24B H 0.3312 0.7448 -0.0702 0.124 Uiso 1 1 calc R
C25B C 0.4328(3) 0.64624(16) -0.04870(11) 0.0815(8) Uani 1 1 d .
H25B H 0.4477 0.6258 -0.0781 0.098 Uiso 1 1 calc R

loop_
_atom_site_aniso_label
_atom_site_aniso_U_11
_atom_site_aniso_U_22
_atom_site_aniso_U_33
_atom_site_aniso_U_23
_atom_site_aniso_U_13
_atom_site_aniso_U_12
C1A 0.0493(12) 0.0420(12) 0.0478(12) 0.0031(9) 0.0016(10) 0.0012(10)
C2A 0.0375(11) 0.0503(13) 0.0509(12) 0.0048(10) 0.0054(10) 0.0011(10)
C3A 0.0544(14) 0.0600(15) 0.0642(15) 0.0146(12) -0.0081(12) -0.0043(12)
C4A 0.0706(18) 0.085(2) 0.0799(19) 0.0332(16) -0.0106(15) -0.0040(16)
C5A 0.0591(16) 0.115(3) 0.0651(17) 0.0129(17) -0.0097(14) 0.0015(18)
C6A 0.0577(15) 0.092(2) 0.0675(16) -0.0211(15) -0.0087(14) 0.0044(15)
C7A 0.0518(13) 0.0533(15) 0.0670(15) -0.0046(12) 0.0004(12) 0.0035(11)
C8A 0.0675(16) 0.0647(16) 0.0506(13) 0.0044(11) 0.0106(12) 0.0107(13)
C9A 0.147(3) 0.077(2) 0.088(2) -0.0077(16) 0.050(2) 0.022(2)
C10A 0.095(2) 0.099(2) 0.083(2) 0.0195(17) 0.0366(18) -0.0048(19)
C11A 0.125(3) 0.200(4) 0.0460(15) 0.014(2) -0.0077(18) 0.051(3)
N1A 0.0453(10) 0.0530(11) 0.0586(11) 0.0009(9) -0.0040(9) 0.0023(9)
C12A 0.0412(11) 0.0582(15) 0.0663(14) 0.0026(11) 0.0061(12) 0.0020(11)
C13A 0.0406(11) 0.0529(15) 0.0712(15) -0.0003(12) 0.0066(12) -0.0025(11)
C14A 0.0632(16) 0.0684(18) 0.0779(17) -0.0003(14) -0.0018(14) 0.0090(14)
C15A 0.0746(19) 0.0693(19) 0.109(2) 0.0112(17) -0.0084(18) 0.0142(17)
C16A 0.081(2) 0.0614(19) 0.126(3) -0.0107(19) 0.006(2) 0.0056(16)
C17A 0.105(2) 0.082(2) 0.100(2) -0.0303(18) -0.001(2) 0.009(2)
C18A 0.0750(18) 0.0696(19) 0.0806(18) -0.0116(14) -0.0081(15) 0.0072(15)
C19A 0.0462(13) 0.0624(17) 0.124(2) 0.0054(15) 0.0165(15) -0.0047(13)
C20A 0.0501(13) 0.0550(16) 0.099(2) 0.0058(15) 0.0143(14) -0.0116(12)
C21A 0.0699(17) 0.0673(19) 0.091(2) -0.0108(15) -0.0015(16) -0.0124(16)
C22A 0.088(2) 0.0575(19) 0.116(3) -0.0193(17) 0.0144(19) -0.0122(17)
C23A 0.084(2) 0.0515(17) 0.136(3) 0.0034(19) 0.013(2) -0.0030(15)
C24A 0.103(2) 0.071(2) 0.104(2) 0.0202(18) 0.025(2) -0.0073(18)
C25A 0.090(2) 0.0609(19) 0.103(2) 0.0010(16) 0.0343(18) -0.0023(17)
C1B 0.0425(12) 0.0353(11) 0.0532(12) 0.0004(9) -0.0002(10) -0.0031(9)
C2B 0.0350(10) 0.0494(13) 0.0501(12) -0.0007(10) 0.0025(9) -0.0007(10)
C3B 0.0520(14) 0.0568(14) 0.0585(14) 0.0056(11) 0.0041(11) 0.0007(11)
C4B 0.0694(17) 0.082(2) 0.0579(15) 0.0173(14) 0.0040(14) 0.0125(15)
C5B 0.0706(17) 0.114(3) 0.0507(15) 0.0006(16) -0.0072(13) 0.0187(18)
C6B 0.0667(17) 0.093(2) 0.0707(17) -0.0267(16) -0.0079(14) -0.0035(16)
C7B 0.0569(14) 0.0540(14) 0.0655(15) -0.0107(12) -0.0024(13) 0.0025(12)
C8B 0.0575(14) 0.0589(15) 0.0503(13) 0.0005(11) 0.0026(11) 0.0045(12)
C9B 0.095(2) 0.0696(18) 0.0689(16) -0.0082(13) 0.0218(16) 0.0124(16)
C10B 0.0741(18) 0.0780(19) 0.0834(18) 0.0123(15) 0.0239(15) -0.0047(16)
C11B 0.102(2) 0.131(3) 0.0518(15) 0.0056(16) -0.0053(16) 0.027(2)
N1B 0.0446(10) 0.0495(11) 0.0611(11) -0.0012(9) -0.0010(10) 0.0017(9)
C12B 0.0403(11) 0.0484(13) 0.0685(14) 0.0027(11) 0.0047(11) 0.0010(11)
C13B 0.0370(11) 0.0456(13) 0.0750(16) -0.0022(12) -0.0003(12) -0.0038(10)
C14B 0.0609(15) 0.0533(15) 0.0777(17) 0.0002(12) -0.0006(14) 0.0037(13)
C15B 0.0677(17) 0.0547(16) 0.108(2) 0.0056(16) -0.0070(16) 0.0098(14)
C16B 0.0628(17) 0.0525(17) 0.128(3) -0.0155(18) -0.0066(19) 0.0122(14)
C17B 0.0791(19) 0.0717(19) 0.101(2) -0.0322(17) -0.0101(18) 0.0034(17)
C18B 0.0638(15) 0.0647(18) 0.0825(18) -0.0142(14) -0.0123(14) 0.0067(14)
C19B 0.0485(14) 0.0525(15) 0.115(2) -0.0062(14) 0.0111(15) -0.0031(12)
C20B 0.0485(13) 0.0487(14) 0.0934(19) 0.0008(14) 0.0154(13) -0.0074(11)
C21B 0.106(2) 0.0607(19) 0.098(2) -0.0045(16) 0.0169(19) -0.0185(18)
C22B 0.132(3) 0.068(2) 0.140(3) -0.032(2) 0.061(3) -0.021(2)
C23B 0.091(2) 0.055(2) 0.202(4) 0.002(3) 0.055(3) -0.0007(18)
C24B 0.084(2) 0.069(2) 0.158(3) 0.037(2) 0.017(2) -0.0031(18)
C25B 0.0763(18) 0.0645(19) 0.104(2) 0.0074(16) 0.0218(17) -0.0062(16)

loop_
_atom_type_symbol
_atom_type_description
_atom_type_scat_dispersion_real
_atom_type_scat_dispersion_imag
_atom_type_scat_source
C C 0.0033 0.0016 'International Tables Vol C Tables 4.2.6.8 and 6.1.1.4'
H H 0.0000 0.0000 'International Tables Vol C Tables 4.2.6.8 and 6.1.1.4'
N N 0.0061 0.0033 'International Tables Vol C Tables 4.2.6.8 and 6.1.1.4'

loop_
_geom_angle_atom_site_label_1
_geom_angle_atom_site_label_2
_geom_angle_atom_site_label_3
_geom_angle
N1A C1A C2A 123.4(2)
N1A C1A C8A 118.9(2)
C2A C1A C8A 117.68(18)
C3A C2A C7A 117.9(2)
C3A C2A C1A 121.6(2)
C7A C2A C1A 120.5(2)
C4A C3A C2A 120.7(2)
C4A C3A H3A 119.7
C2A C3A H3A 119.7
C5A C4A C3A 120.7(3)
C5A C4A H4A 119.7
C3A C4A H4A 119.7
C4A C5A C6A 119.9(3)
C4A C5A H5A 120.0
C6A C5A H5A 120.0
C5A C6A C7A 119.7(3)
C5A C6A H6A 120.2
C7A C6A H6A 120.2
C6A C7A C2A 121.1(2)
C6A C7A H7A 119.4
C2A C7A H7A 119.4
C11A C8A C9A 109.8(3)
C11A C8A C10A 109.7(2)
C9A C8A C10A 108.1(2)
C11A C8A C1A 110.6(2)
C9A C8A C1A 108.52(19)
C10A C8A C1A 110.1(2)
C8A C9A H9A1 109.5
C8A C9A H9A2 109.5
H9A1 C9A H9A2 109.5
C8A C9A H9A3 109.5
H9A1 C9A H9A3 109.5
H9A2 C9A H9A3 109.5
C8A C10A H10A 109.5
C8A C10A H10B 109.5
H10A C10A H10B 109.5
C8A C10A H10C 109.5
H10A C10A H10C 109.5
H10B C10A H10C 109.5
C8A C11A H11A 109.5
C8A C11A H11B 109.5
H11A C11A H11B 109.5
C8A C11A H11C 109.5
H11A C11A H11C 109.5
H11B C11A H11C 109.5
C1A N1A C12A 121.16(19)
N1A C12A C13A 110.26(18)
N1A C12A C19A 107.2(2)
C13A C12A C19A 111.54(18)
N1A C12A H12A 109.3
C13A C12A H12A 109.3
C19A C12A H12A 109.3
C18A C13A C14A 118.0(2)
C18A C13A C12A 120.3(2)
C14A C13A C12A 121.6(2)
C15A C14A C13A 120.1(3)
C15A C14A H14A 120.0
C13A C14A H14A 120.0
C16A C15A C14A 120.9(3)
C16A C15A H15A 119.5
C14A C15A H15A 119.5
C15A C16A C17A 119.4(3)
C15A C16A H16A 120.3
C17A C16A H16A 120.3
C16A C17A C18A 120.4(3)
C16A C17A H17A 119.8
C18A C17A H17A 119.8
C13A C18A C17A 121.2(3)
C13A C18A H18A 119.4
C17A C18A H18A 119.4
C20A C19A C12A 112.5(2)
C20A C19A H19A 109.1
C12A C19A H19A 109.1
C20A C19A H19B 109.1
C12A C19A H19B 109.1
H19A C19A H19B 107.8
C25A C20A C21A 117.2(3)
C25A C20A C19A 120.4(3)
C21A C20A C19A 122.2(3)
C22A C21A C20A 121.2(3)
C22A C21A H21A 119.4
C20A C21A H21A 119.4
C23A C22A C21A 121.0(3)
C23A C22A H22A 119.5
C21A C22A H22A 119.5
C22A C23A C24A 119.2(3)
C22A C23A H23A 120.4
C24A C23A H23A 120.4
C23A C24A C25A 119.8(3)
C23A C24A H24A 120.1
C25A C24A H24A 120.1
C20A C25A C24A 121.6(3)
C20A C25A H25A 119.2
C24A C25A H25A 119.2
N1B C1B C2B 123.94(19)
N1B C1B C8B 118.86(19)
C2B C1B C8B 117.20(17)
C3B C2B C7B 118.0(2)
C3B C2B C1B 121.90(19)
C7B C2B C1B 120.14(19)
C4B C3B C2B 121.1(2)
C4B C3B H3B 119.5
C2B C3B H3B 119.5
C5B C4B C3B 120.0(3)
C5B C4B H4B 120.0
C3B C4B H4B 120.0
C4B C5B C6B 120.2(2)
C4B C5B H5B 119.9
C6B C5B H5B 119.9
C5B C6B C7B 120.1(3)
C5B C6B H6B 119.9
C7B C6B H6B 119.9
C6B C7B C2B 120.7(2)
C6B C7B H7B 119.6
C2B C7B H7B 119.6
C11B C8B C10B 109.6(2)
C11B C8B C9B 109.3(2)
C10B C8B C9B 108.3(2)
C11B C8B C1B 111.0(2)
C10B C8B C1B 109.54(19)
C9B C8B C1B 109.14(18)
C8B C9B H9B1 109.5
C8B C9B H9B2 109.5
H9B1 C9B H9B2 109.5
C8B C9B H9B3 109.5
H9B1 C9B H9B3 109.5
H9B2 C9B H9B3 109.5
C8B C10B H10D 109.5
C8B C10B H10E 109.5
H10D C10B H10E 109.5
C8B C10B H10F 109.5
H10D C10B H10F 109.5
H10E C10B H10F 109.5
C8B C11B H11D 109.5
C8B C11B H11E 109.5
H11D C11B H11E 109.5
C8B C11B H11F 109.5
H11D C11B H11F 109.5
H11E C11B H11F 109.5
C1B N1B C12B 120.66(18)
N1B C12B C13B 110.68(18)
N1B C12B C19B 106.98(19)
C13B C12B C19B 109.02(17)
N1B C12B H12B 110.0
C13B C12B H12B 110.0
C19B C12B H12B 110.0
C18B C13B C14B 117.9(2)
C18B C13B C12B 120.2(2)
C14B C13B C12B 121.7(2)
C15B C14B C13B 121.2(3)
C15B C14B H14B 119.4
C13B C14B H14B 119.4
C16B C15B C14B 120.0(3)
C16B C15B H15B 120.0
C14B C15B H15B 120.0
C17B C16B C15B 119.9(3)
C17B C16B H16B 120.0
C15B C16B H16B 120.0
C16B C17B C18B 119.9(3)
C16B C17B H17B 120.0
C18B C17B H17B 120.0
C13B C18B C17B 121.0(3)
C13B C18B H18B 119.5
C17B C18B H18B 119.5
C20B C19B C12B 113.21(19)
C20B C19B H19C 108.9
C12B C19B H19C 108.9
C20B C19B H19D 108.9
C12B C19B H19D 108.9
H19C C19B H19D 107.8
C21B C20B C25B 117.5(3)
C21B C20B C19B 121.0(3)
C25B C20B C19B 121.4(3)
C20B C21B C22B 121.1(3)
C20B C21B H21B 119.4
C22B C21B H21B 119.4
C23B C22B C21B 120.3(4)
C23B C22B H22B 119.9
C21B C22B H22B 119.9
C22B C23B C24B 120.0(3)
C22B C23B H23B 120.0
C24B C23B H23B 120.0
C23B C24B C25B 120.1(4)
C23B C24B H24B 119.9
C25B C24B H24B 119.9
C20B C25B C24B 120.9(3)
C20B C25B H25B 119.6
C24B C25B H25B 119.6

loop_
_geom_bond_atom_site_label_1
_geom_bond_atom_site_label_2
_geom_bond_distance
C1A N1A 1.269(3)
C1A C2A 1.497(3)
C1A C8A 1.530(3)
C2A C3A 1.382(3)
C2A C7A 1.390(3)
C3A C4A 1.380(3)
C3A H3A 0.9300
C4A C5A 1.361(4)
C4A H4A 0.9300
C5A C6A 1.373(4)
C5A H5A 0.9300
C6A C7A 1.381(3)
C6A H6A 0.9300
C7A H7A 0.9300
C8A C11A 1.519(4)
C8A C9A 1.525(4)
C8A C10A 1.528(4)
C9A H9A1 0.9600
C9A H9A2 0.9600
C9A H9A3 0.9600
C10A H10A 0.9600
C10A H10B 0.9600
C10A H10C 0.9600
C11A H11A 0.9600
C11A H11B 0.9600
C11A H11C 0.9600
N1A C12A 1.462(3)
C12A C13A 1.514(3)
C12A C19A 1.546(3)
C12A H12A 0.9800
C13A C18A 1.370(3)
C13A C14A 1.385(3)
C14A C15A 1.384(4)
C14A H14A 0.9300
C15A C16A 1.353(4)
C15A H15A 0.9300
C16A C17A 1.364(4)
C16A H16A 0.9300
C17A C18A 1.374(4)
C17A H17A 0.9300
C18A H18A 0.9300
C19A C20A 1.503(4)
C19A H19A 0.9700
C19A H19B 0.9700
C20A C25A 1.380(4)
C20A C21A 1.383(4)
C21A C22A 1.373(4)
C21A H21A 0.9300
C22A C23A 1.357(4)
C22A H22A 0.9300
C23A C24A 1.378(4)
C23A H23A 0.9300
C24A C25A 1.381(4)
C24A H24A 0.9300
C25A H25A 0.9300
C1B N1B 1.273(3)
C1B C2B 1.499(3)
C1B C8B 1.534(3)
C2B C3B 1.387(3)
C2B C7B 1.391(3)
C3B C4B 1.380(3)
C3B H3B 0.9300
C4B C5B 1.368(4)
C4B H4B 0.9300
C5B C6B 1.371(4)
C5B H5B 0.9300
C6B C7B 1.381(3)
C6B H6B 0.9300
C7B H7B 0.9300
C8B C11B 1.517(3)
C8B C10B 1.525(3)
C8B C9B 1.533(3)
C9B H9B1 0.9600
C9B H9B2 0.9600
C9B H9B3 0.9600
C10B H10D 0.9600
C10B H10E 0.9600
C10B H10F 0.9600
C11B H11D 0.9600
C11B H11E 0.9600
C11B H11F 0.9600
N1B C12B 1.460(3)
C12B C13B 1.515(3)
C12B C19B 1.547(3)
C12B H12B 0.9800
C13B C18B 1.374(3)
C13B C14B 1.383(3)
C14B C15B 1.377(3)
C14B H14B 0.9300
C15B C16B 1.366(4)
C15B H15B 0.9300
C16B C17B 1.363(4)
C16B H16B 0.9300
C17B C18B 1.390(4)
C17B H17B 0.9300
C18B H18B 0.9300
C19B C20B 1.502(3)
C19B H19C 0.9700
C19B H19D 0.9700
C20B C21B 1.371(4)
C20B C25B 1.372(4)
C21B C22B 1.382(4)
C21B H21B 0.9300
C22B C23B 1.347(6)
C22B H22B 0.9300
C23B C24B 1.348(5)
C23B H23B 0.9300
C24B C25B 1.388(4)
C24B H24B 0.9300
C25B H25B 0.9300

loop_
_geom_torsion_atom_site_label_1
_geom_torsion_atom_site_label_2
_geom_torsion_atom_site_label_3
_geom_torsion_atom_site_label_4
_geom_torsion
N1A C1A C2A C3A 91.8(3)
C8A C1A C2A C3A -88.2(3)
N1A C1A C2A C7A -85.9(3)
C8A C1A C2A C7A 94.1(2)
C7A C2A C3A C4A 1.1(3)
C1A C2A C3A C4A -176.6(2)
C2A C3A C4A C5A 0.0(4)
C3A C4A C5A C6A -0.6(4)
C4A C5A C6A C7A 0.0(4)
C5A C6A C7A C2A 1.2(4)
C3A C2A C7A C6A -1.7(3)
C1A C2A C7A C6A 176.1(2)
N1A C1A C8A C11A 7.1(3)
C2A C1A C8A C11A -172.9(2)
N1A C1A C8A C9A -113.4(3)
C2A C1A C8A C9A 66.6(3)
N1A C1A C8A C10A 128.5(2)
C2A C1A C8A C10A -51.5(3)
C2A C1A N1A C12A -2.9(3)
C8A C1A N1A C12A 177.13(19)
C1A N1A C12A C13A 121.1(2)
C1A N1A C12A C19A -117.3(2)
N1A C12A C13A C18A -135.6(2)
C19A C12A C13A C18A 105.5(3)
N1A C12A C13A C14A 46.3(3)
C19A C12A C13A C14A -72.7(3)
C18A C13A C14A C15A -1.8(4)
C12A C13A C14A C15A 176.4(2)
C13A C14A C15A C16A 1.6(4)
C14A C15A C16A C17A -0.3(5)
C15A C16A C17A C18A -0.8(5)
C14A C13A C18A C17A 0.7(4)
C12A C13A C18A C17A -177.6(3)
C16A C17A C18A C13A 0.6(5)
N1A C12A C19A C20A 72.8(3)
C13A C12A C19A C20A -166.4(2)
C12A C19A C20A C25A 86.2(3)
C12A C19A C20A C21A -89.3(3)
C25A C20A C21A C22A -1.8(4)
C19A C20A C21A C22A 173.9(2)
C20A C21A C22A C23A 1.6(4)
C21A C22A C23A C24A -0.4(5)
C22A C23A C24A C25A -0.6(5)
C21A C20A C25A C24A 0.8(4)
C19A C20A C25A C24A -174.9(2)
C23A C24A C25A C20A 0.4(5)
N1B C1B C2B C3B -96.4(3)
C8B C1B C2B C3B 84.4(2)
N1B C1B C2B C7B 82.5(3)
C8B C1B C2B C7B -96.6(2)
C7B C2B C3B C4B 0.3(3)
C1B C2B C3B C4B 179.2(2)
C2B C3B C4B C5B -0.1(4)
C3B C4B C5B C6B -0.4(4)
C4B C5B C6B C7B 0.7(4)
C5B C6B C7B C2B -0.5(4)
C3B C2B C7B C6B 0.1(3)
C1B C2B C7B C6B -178.9(2)
N1B C1B C8B C11B -3.0(3)
C2B C1B C8B C11B 176.1(2)
N1B C1B C8B C10B -124.1(2)
C2B C1B C8B C10B 55.0(3)
N1B C1B C8B C9B 117.5(2)
C2B C1B C8B C9B -63.4(3)
C2B C1B N1B C12B 5.3(3)
C8B C1B N1B C12B -175.61(18)
C1B N1B C12B C13B -123.3(2)
C1B N1B C12B C19B 118.1(2)
N1B C12B C13B C18B 143.0(2)
C19B C12B C13B C18B -99.6(3)
N1B C12B C13B C14B -41.8(3)
C19B C12B C13B C14B 75.6(3)
C18B C13B C14B C15B 1.5(4)
C12B C13B C14B C15B -173.8(2)
C13B C14B C15B C16B -1.3(4)
C14B C15B C16B C17B 0.1(4)
C15B C16B C17B C18B 0.9(5)
C14B C13B C18B C17B -0.5(4)
C12B C13B C18B C17B 174.9(2)
C16B C17B C18B C13B -0.7(4)
N1B C12B C19B C20B -63.6(3)
C13B C12B C19B C20B 176.7(2)
C12B C19B C20B C21B 96.4(3)
C12B C19B C20B C25B -81.4(3)
C25B C20B C21B C22B 0.1(4)
C19B C20B C21B C22B -177.8(3)
C20B C21B C22B C23B 0.7(5)
C21B C22B C23B C24B -1.3(6)
C22B C23B C24B C25B 1.0(6)
C21B C20B C25B C24B -0.4(4)
C19B C20B C25B C24B 177.5(2)
C23B C24B C25B C20B -0.2(5)
